data_7250838
loop_
_publ_author_name
'Ibrahim, Mukaila A.'
'Boer\'e, Ren\'e T.'
'Preuss, Kathryn E.'

_publ_section_title
;
 Mn(ii) betadiketonates: structural diversity from deceptively minor
 alterations to synthetic protocols
;
_journal_issue 39
_journal_name_full 'RSC Advances'
_journal_page_first 32299
_journal_page_last 32308
_journal_paper_doi 10.1039/D5RA03587B
_journal_volume 15
_journal_year 2025
_chemical_formula_moiety 'C12 H7 F12 Mn N O5'
_chemical_formula_sum 'C12 H7 F12 Mn N O5'
_chemical_formula_weight 528.13
_space_group_crystal_system orthorhombic
_space_group_IT_number 62
_space_group_name_Hall '-P 2ac 2n'
_space_group_name_H-M_alt 'P n m a'
_atom_sites_solution_hydrogens mixed
_atom_sites_solution_primary dual
_audit_creation_date 2025-05-07
_audit_creation_method
;
Olex2 1.5
(compiled 2025.04.05 svn.rf049d14d for OlexSys, GUI svn.r7224)
;
_audit_update_record
;
2025-05-20 deposited with the CCDC.	2025-08-20 downloaded from the CCDC.
;
_cell_angle_alpha 90
_cell_angle_beta 90
_cell_angle_gamma 90
_cell_formula_units_Z 4
_cell_length_a 9.1029(3)
_cell_length_b 21.7344(6)
_cell_length_c 9.0051(3)
_cell_measurement_reflns_used 4080
_cell_measurement_temperature 100.0(2)
_cell_measurement_theta_max 74.0410
_cell_measurement_theta_min 4.0340
_cell_volume 1781.62(10)
_computing_cell_refinement 'CrysAlisPro 1.171.42.89a (Rigaku OD, 2023)'
_computing_data_collection 'CrysAlisPro 1.171.42.89a (Rigaku OD, 2023)'
_computing_data_reduction 'CrysAlisPro 1.171.42.89a (Rigaku OD, 2023)'
_computing_molecular_graphics 'Olex2 1.5 (Dolomanov et al., 2009)'
_computing_publication_material 'Olex2 1.5 (Dolomanov et al., 2009)'
_computing_structure_refinement 'SHELXL 2019/3 (Sheldrick, 2015)'
_computing_structure_solution 'SHELXT 2018/2 (Sheldrick, 2018)'
_diffrn_ambient_environment N~2~
_diffrn_ambient_temperature 100.0(2)
_diffrn_detector 'Hybrid Pixel Array Detector'
_diffrn_detector_area_resol_mean 5.8140
_diffrn_detector_type 'Pilatus 200K'
_diffrn_measured_fraction_theta_full 0.972
_diffrn_measured_fraction_theta_max 0.941
_diffrn_measurement_details
;
List of Runs (angles in degrees, time in seconds):

  # Type    Start    End  Width  t~exp~   \w     \q     \k     \f   Frames
#--------------------------------------------------------------------------
  1  \w   -105.00 -35.00   0.50    2.20    --  -38.50 -38.00  90.00  140
  2  \w   -108.00 -33.00   0.50    2.20    --  -38.50 -19.00   0.00  150
  3  \w   -108.00 -33.00   0.50    2.20    --  -38.50 -19.00 -90.00  150
  4  \w    104.00 166.00   0.50    8.79    --  100.13 111.00   0.00  124
  5  \w    104.00 166.00   0.50    8.79    --  100.13 111.00-120.00  124
  6  \w    104.00 166.00   0.50    8.79    --  100.13 111.00 150.00  124
  7  \w     38.00 113.00   0.50    8.79    --  100.13 -61.00   0.00  150
  8  \w    104.00 166.00   0.50    8.79    --  100.13 111.00  30.00  124
  9  \w     92.00 169.00   0.50    8.79    --  100.13  15.00 150.00  154
 10  \w    104.00 166.00   0.50    8.79    --  100.13 111.00  90.00  124
 11  \w    104.00 166.00   0.50    8.79    --  100.13 111.00   0.00  124
 12  \w   -105.00 -35.00   0.50    2.20    --  -38.50 -38.00-150.00  140
 13  \w   -105.00 -35.00   0.50    2.20    --  -38.50 -38.00 150.00  140
 14  \w     34.00 109.00   0.50    2.20    --   45.81  57.00  30.00  150
 15  \w     96.00 121.00   0.50    8.79    --  100.13  45.00 -30.00   50
;
_diffrn_measurement_device 'four-circle diffractometer'
_diffrn_measurement_device_type 'SuperNova, Dual, Cu at home/near, Pilatus 200K'
_diffrn_measurement_method '\w scans'
_diffrn_orient_matrix_type 'CrysAlisPro convention (1999,Acta A55,543-557)'
_diffrn_orient_matrix_UB_11 -0.0243029000
_diffrn_orient_matrix_UB_12 0.0698945000
_diffrn_orient_matrix_UB_13 0.0125907000
_diffrn_orient_matrix_UB_21 0.0886306000
_diffrn_orient_matrix_UB_22 0.0009768000
_diffrn_orient_matrix_UB_23 0.1460726000
_diffrn_orient_matrix_UB_31 0.1422775000
_diffrn_orient_matrix_UB_32 0.0113933000
_diffrn_orient_matrix_UB_33 -0.0885313000
_diffrn_radiation_monochromator mirror
_diffrn_radiation_probe x-ray
_diffrn_radiation_type 'Cu K\a'
_diffrn_radiation_wavelength 1.54184
_diffrn_reflns_av_R_equivalents 0.0406
_diffrn_reflns_av_unetI/netI 0.0239
_diffrn_reflns_Laue_measured_fraction_full 0.972
_diffrn_reflns_Laue_measured_fraction_max 0.941
_diffrn_reflns_limit_h_max 11
_diffrn_reflns_limit_h_min -8
_diffrn_reflns_limit_k_max 26
_diffrn_reflns_limit_k_min -23
_diffrn_reflns_limit_l_max 10
_diffrn_reflns_limit_l_min -11
_diffrn_reflns_number 7617
_diffrn_reflns_point_group_measured_fraction_full 0.972
_diffrn_reflns_point_group_measured_fraction_max 0.941
_diffrn_reflns_theta_full 67.684
_diffrn_reflns_theta_max 74.916
_diffrn_reflns_theta_min 4.068
_diffrn_source 'micro-focus sealed X-ray tube'
_diffrn_source_type 'SuperNova (Cu) X-ray Source'
_exptl_absorpt_coefficient_mu 7.488
_exptl_absorpt_correction_T_max 0.618
_exptl_absorpt_correction_T_min 0.381
_exptl_absorpt_correction_type gaussian
_exptl_absorpt_process_details
;
CrysAlisPro 1.171.42.89a (Rigaku Oxford Diffraction, 2023)
Numerical absorption correction based on gaussian integration over
a multifaceted crystal model
Empirical absorption correction using spherical harmonics,
implemented in SCALE3 ABSPACK scaling algorithm.
;
_exptl_crystal_colour 'clear yellow'
_exptl_crystal_colour_lustre clear
_exptl_crystal_colour_primary yellow
_exptl_crystal_density_diffrn 1.969
_exptl_crystal_description block
_exptl_crystal_F_000 1036
_exptl_crystal_size_max 0.199
_exptl_crystal_size_mid 0.174
_exptl_crystal_size_min 0.157
_refine_diff_density_max 1.134
_refine_diff_density_min -0.901
_refine_diff_density_rms 0.120
_refine_ls_extinction_method none
_refine_ls_goodness_of_fit_ref 1.088
_refine_ls_hydrogen_treatment mixed
_refine_ls_matrix_type full
_refine_ls_number_parameters 152
_refine_ls_number_reflns 1770
_refine_ls_number_restraints 1
_refine_ls_restrained_S_all 1.087
_refine_ls_R_factor_all 0.0843
_refine_ls_R_factor_gt 0.0766
_refine_ls_shift/su_max 0.000
_refine_ls_shift/su_mean 0.000
_refine_ls_structure_factor_coef Fsqd
_refine_ls_weighting_details 'w=1/[\s^2^(Fo^2^)+(0.0372P)^2^+21.6976P] where P=(Fo^2^+2Fc^2^)/3'
_refine_ls_weighting_scheme calc
_refine_ls_wR_factor_gt 0.1783
_refine_ls_wR_factor_ref 0.1820
_reflns_Friedel_coverage 0.000
_reflns_number_gt 1539
_reflns_number_total 1770
_reflns_threshold_expression 'I > 2\s(I)'
_cod_data_source_file d5ra03587b2.cif
_cod_data_source_block 8-[Mn(hfac)2NCCH3(OH2)
_cod_database_code 7250838
_shelx_shelxl_version_number 2019/3
_chemical_oxdiff_formula C12H7F12MnNO5
_chemical_oxdiff_usercomment 'Clear light yellow block from Sample Tube 10 - Ibrahim'
_shelx_space_group_comment
;
The symmetry employed for this shelxl refinement is uniquely defined
by the following loop, which should always be used as a source of
symmetry information in preference to the above space-group names.
They are only intended as comments.
;
_shelx_estimated_absorpt_t_max 0.386
_shelx_estimated_absorpt_t_min 0.317
_olex2_refinement_description
;
1. Fixed Uiso
 At 1.2 times of:
  All C(H) groups
 At 1.5 times of:
  All C(H,H,H) groups, All O(H) groups
2. Restrained distances
 O3-H3
 0.84 with sigma of 0.02
3. Others
 Fixed Sof: H7A(0.5) H7B(0.5) H7C(0.5)
4.a Aromatic/amide H refined with riding coordinates:
 C2(H2)
4.b Idealised Me refined as rotating group:
 C7(H7A,H7B,H7C)
;
_olex2_submission_special_instructions 'No special instructions were received'
_oxdiff_exptl_absorpt_empirical_details
;
Empirical correction (ABSPACK) includes:
- Absorption correction using spherical harmonics
- Frame scaling
;
_oxdiff_exptl_absorpt_empirical_full_max 1.477
_oxdiff_exptl_absorpt_empirical_full_min 0.705

loop_
_space_group_symop_operation_xyz
'x, y, z'
'-x+1/2, -y, z+1/2'
'-x, y+1/2, -z'
'x+1/2, -y+1/2, -z+1/2'
'-x, -y, -z'
'x-1/2, y, -z-1/2'
'x, -y-1/2, z'
'-x-1/2, y-1/2, z-1/2'

loop_
_atom_site_label
_atom_site_type_symbol
_atom_site_fract_x
_atom_site_fract_y
_atom_site_fract_z
_atom_site_U_iso_or_equiv
_atom_site_adp_type
_atom_site_occupancy
_atom_site_site_symmetry_order
_atom_site_calc_flag
_atom_site_refinement_flags_posn
_atom_site_refinement_flags_adp
_atom_site_refinement_flags_occupancy
_atom_site_disorder_assembly
_atom_site_disorder_group
Mn1 Mn 0.59547(16) 0.750000 0.43981(16) 0.0252(4) Uani 1 2 d S T P . .
F1 F 0.4339(5) 0.61669(19) 0.8114(4) 0.0407(10) Uani 1 1 d . . . . .
F2 F 0.2659(4) 0.60095(18) 0.6478(4) 0.0369(9) Uani 1 1 d . . . . .
F3 F 0.4315(4) 0.53228(17) 0.6857(5) 0.0398(10) Uani 1 1 d . . . . .
F4 F 0.9766(4) 0.61058(17) 0.3425(5) 0.0387(10) Uani 1 1 d . . . . .
F5 F 0.8169(5) 0.56462(19) 0.2044(4) 0.0402(10) Uani 1 1 d . . . . .
F6 F 0.8709(4) 0.52820(17) 0.4198(4) 0.0372(10) Uani 1 1 d . . . . .
O1 O 0.4639(5) 0.67847(19) 0.5342(5) 0.0289(10) Uani 1 1 d . . . . .
O2 O 0.7284(5) 0.67507(18) 0.3603(5) 0.0253(9) Uani 1 1 d . . . . .
O3 O 0.4567(7) 0.750000 0.2459(8) 0.0296(14) Uani 1 2 d DS T P . .
H3 H 0.415(8) 0.783(2) 0.224(9) 0.044 Uiso 1 1 d D U . A 1
N1 N 0.7155(9) 0.750000 0.6624(9) 0.0346(19) Uani 1 2 d S T P . .
C1 C 0.5057(7) 0.6252(3) 0.5615(6) 0.0240(13) Uani 1 1 d . . . . .
C2 C 0.6269(7) 0.5937(3) 0.5055(7) 0.0270(13) Uani 1 1 d . . . . .
H2 H 0.642297 0.552253 0.535561 0.032 Uiso 1 1 calc R U . . .
C3 C 0.7270(7) 0.6205(3) 0.4070(7) 0.0256(13) Uani 1 1 d . . . . .
C4 C 0.4097(7) 0.5923(3) 0.6760(7) 0.0289(14) Uani 1 1 d . . . . .
C5 C 0.8493(7) 0.5802(3) 0.3461(7) 0.0299(14) Uani 1 1 d . . . . .
C6 C 0.6883(12) 0.750000 0.7854(11) 0.035(2) Uani 1 2 d S T P . .
C7 C 0.6437(13) 0.750000 0.9434(11) 0.042(3) Uani 1 2 d S T P . .
H7A H 0.700727 0.719014 0.997578 0.063 Uiso 0.5 1 calc R U P B -1
H7B H 0.538869 0.740287 0.950931 0.063 Uiso 0.5 1 calc R U P B -1
H7C H 0.662099 0.790698 0.986446 0.063 Uiso 0.5 1 calc R U P B -1

loop_
_atom_site_aniso_label
_atom_site_aniso_U_11
_atom_site_aniso_U_22
_atom_site_aniso_U_33
_atom_site_aniso_U_23
_atom_site_aniso_U_13
_atom_site_aniso_U_12
Mn1 0.0240(7) 0.0253(7) 0.0264(7) 0.000 0.0003(6) 0.000
F1 0.040(2) 0.056(3) 0.0261(18) -0.0005(18) 0.0059(18) -0.0071(19)
F2 0.0244(19) 0.044(2) 0.042(2) 0.0078(18) 0.0018(18) -0.0019(17)
F3 0.037(2) 0.032(2) 0.050(2) 0.0097(18) 0.013(2) 0.0011(17)
F4 0.028(2) 0.038(2) 0.051(2) -0.0021(19) 0.0099(19) -0.0008(17)
F5 0.041(2) 0.050(2) 0.0298(19) -0.0080(17) 0.0049(19) 0.0079(19)
F6 0.032(2) 0.033(2) 0.046(2) 0.0061(17) 0.0076(19) 0.0090(16)
O1 0.026(2) 0.030(2) 0.030(2) 0.0013(18) 0.0082(19) -0.0005(19)
O2 0.018(2) 0.029(2) 0.028(2) 0.0021(17) 0.0002(18) 0.0008(17)
O3 0.031(4) 0.028(3) 0.030(3) 0.000 -0.003(3) 0.000
N1 0.033(4) 0.045(5) 0.026(4) 0.000 -0.007(4) 0.000
C1 0.023(3) 0.030(3) 0.020(3) 0.000(2) 0.001(3) -0.001(2)
C2 0.028(3) 0.025(3) 0.029(3) 0.002(2) -0.004(3) 0.000(3)
C3 0.019(3) 0.031(3) 0.027(3) -0.004(2) -0.001(3) -0.001(2)
C4 0.021(3) 0.037(3) 0.029(3) 0.000(3) -0.005(3) 0.001(3)
C5 0.027(3) 0.034(3) 0.029(3) -0.002(3) 0.002(3) -0.002(3)
C6 0.037(6) 0.032(5) 0.035(5) 0.000 -0.006(5) 0.000
C7 0.046(6) 0.045(6) 0.035(5) 0.000 0.008(5) 0.000

loop_
_atom_type_symbol
_atom_type_description
_atom_type_scat_dispersion_real
_atom_type_scat_dispersion_imag
_atom_type_scat_source
C C 0.0181 0.0091 'International Tables Vol C Tables 4.2.6.8 and 6.1.1.4'
H H 0.0000 0.0000 'International Tables Vol C Tables 4.2.6.8 and 6.1.1.4'
N N 0.0311 0.0180 'International Tables Vol C Tables 4.2.6.8 and 6.1.1.4'
O O 0.0492 0.0322 'International Tables Vol C Tables 4.2.6.8 and 6.1.1.4'
F F 0.0727 0.0534 'International Tables Vol C Tables 4.2.6.8 and 6.1.1.4'
Mn Mn -0.5299 2.8052 'International Tables Vol C Tables 4.2.6.8 and 6.1.1.4'

loop_
_exptl_crystal_face_index_h
_exptl_crystal_face_index_k
_exptl_crystal_face_index_l
_exptl_crystal_face_perp_dist
1 0 0 0.1001
-1 0 0 0.1001
0 -1 1 0.0934
0 1 -1 0.0934
-1 -1 1 0.0915
0 -14 0 0.0877
0 14 0 0.0697
4 -3 4 0.0805
-4 3 -4 0.0805
4 -4 -4 0.0831
-4 4 4 0.0831
4 4 4 0.0897
-3 -5 -5 0.0736
0 -5 -6 0.0783

loop_
_geom_angle_atom_site_label_1
_geom_angle_atom_site_label_2
_geom_angle_atom_site_label_3
_geom_angle
_geom_angle_site_symmetry_1
_geom_angle_site_symmetry_3
_geom_angle_publ_flag
O1 Mn1 O1 93.3(2) . 7_575 ?
O1 Mn1 O2 84.09(16) . . ?
O1 Mn1 O2 175.90(17) 7_575 . ?
O1 Mn1 O2 175.90(17) . 7_575 ?
O1 Mn1 O2 84.08(16) 7_575 7_575 ?
O1 Mn1 O3 89.67(18) . . ?
O1 Mn1 O3 89.67(18) 7_575 . ?
O1 Mn1 N1 85.3(2) . . ?
O1 Mn1 N1 85.3(2) 7_575 . ?
O2 Mn1 O2 98.4(2) . 7_575 ?
O2 Mn1 O3 93.44(17) . . ?
O2 Mn1 O3 93.44(17) 7_575 . ?
O2 Mn1 N1 91.31(18) 7_575 . ?
O2 Mn1 N1 91.31(18) . . ?
O3 Mn1 N1 172.7(3) . . ?
C1 O1 Mn1 125.8(4) . . ?
C3 O2 Mn1 126.6(4) . . ?
Mn1 O3 H3 117(6) . 7_575 ?
Mn1 O3 H3 117(6) . . ?
H3 O3 H3 119(10) . 7_575 ?
C6 N1 Mn1 138.8(8) . . ?
O1 C1 C2 128.9(6) . . ?
O1 C1 C4 113.2(5) . . ?
C2 C1 C4 117.9(5) . . ?
C1 C2 H2 118.6 . . ?
C1 C2 C3 122.7(6) . . ?
C3 C2 H2 118.6 . . ?
O2 C3 C2 127.7(6) . . ?
O2 C3 C5 114.5(5) . . ?
C2 C3 C5 117.8(5) . . ?
F1 C4 C1 109.5(5) . . ?
F2 C4 F1 105.9(5) . . ?
F2 C4 C1 111.3(5) . . ?
F3 C4 F1 107.7(5) . . ?
F3 C4 F2 107.2(5) . . ?
F3 C4 C1 114.8(5) . . ?
F4 C5 F5 106.9(5) . . ?
F4 C5 C3 111.1(5) . . ?
F5 C5 C3 108.9(5) . . ?
F6 C5 F4 107.8(5) . . ?
F6 C5 F5 107.0(5) . . ?
F6 C5 C3 114.8(5) . . ?
N1 C6 C7 176.7(12) . . ?
C6 C7 H7A 109.5 . . ?
C6 C7 H7B 109.5 . . ?
C6 C7 H7C 109.5 . . ?
H7A C7 H7B 109.5 . . ?
H7A C7 H7C 109.5 . . ?
H7B C7 H7C 109.5 . . ?

loop_
_geom_bond_atom_site_label_1
_geom_bond_atom_site_label_2
_geom_bond_distance
_geom_bond_site_symmetry_2
_geom_bond_publ_flag
Mn1 O1 2.139(4) . ?
Mn1 O1 2.139(4) 7_575 ?
Mn1 O2 2.152(4) . ?
Mn1 O2 2.152(4) 7_575 ?
Mn1 O3 2.155(7) . ?
Mn1 N1 2.283(8) . ?
F1 C4 1.348(7) . ?
F2 C4 1.346(7) . ?
F3 C4 1.323(7) . ?
F4 C5 1.335(7) . ?
F5 C5 1.352(7) . ?
F6 C5 1.325(7) . ?
O1 C1 1.244(7) . ?
O2 C3 1.259(7) . ?
O3 H3 0.84(2) 7_575 ?
O3 H3 0.84(2) . ?
N1 C6 1.135(12) . ?
C1 C2 1.393(9) . ?
C1 C4 1.528(9) . ?
C2 H2 0.9500 . ?
C2 C3 1.399(9) . ?
C3 C5 1.519(9) . ?
C6 C7 1.480(14) . ?
C7 H7A 0.9800 . ?
C7 H7B 0.9800 . ?
C7 H7C 0.9800 . ?

loop_
_geom_hbond_atom_site_label_D
_geom_hbond_atom_site_label_H
_geom_hbond_atom_site_label_A
_geom_hbond_distance_DH
_geom_hbond_distance_HA
_geom_hbond_distance_DA
_geom_hbond_angle_DHA
_geom_hbond_site_symmetry_A
_geom_hbond_publ_flag
O3 H3 O2 0.84(2) 2.07(5) 2.808(7) 147(7) 4_465 yes

loop_
_geom_torsion_atom_site_label_1
_geom_torsion_atom_site_label_2
_geom_torsion_atom_site_label_3
_geom_torsion_atom_site_label_4
_geom_torsion
_geom_torsion_site_symmetry_1
_geom_torsion_site_symmetry_2
_geom_torsion_site_symmetry_3
_geom_torsion_site_symmetry_4
_geom_torsion_publ_flag
Mn1 O1 C1 C2 -18.8(9) . . . . ?
Mn1 O1 C1 C4 159.3(4) . . . . ?
Mn1 O2 C3 C2 9.4(9) . . . . ?
Mn1 O2 C3 C5 -171.0(4) . . . . ?
O1 C1 C2 C3 1.8(10) . . . . ?
O1 C1 C4 F1 -72.0(7) . . . . ?
O1 C1 C4 F2 44.8(7) . . . . ?
O1 C1 C4 F3 166.8(5) . . . . ?
O2 C3 C5 F4 41.7(7) . . . . ?
O2 C3 C5 F5 -75.8(7) . . . . ?
O2 C3 C5 F6 164.3(5) . . . . ?
C1 C2 C3 O2 3.4(10) . . . . ?
C1 C2 C3 C5 -176.2(6) . . . . ?
C2 C1 C4 F1 106.4(6) . . . . ?
C2 C1 C4 F2 -136.8(6) . . . . ?
C2 C1 C4 F3 -14.8(8) . . . . ?
C2 C3 C5 F4 -138.6(6) . . . . ?
C2 C3 C5 F5 103.9(6) . . . . ?
C2 C3 C5 F6 -16.0(8) . . . . ?
C4 C1 C2 C3 -176.2(6) . . . . ?

loop_
_exptl_oxdiff_crystal_face_indexfrac_h
_exptl_oxdiff_crystal_face_indexfrac_k
_exptl_oxdiff_crystal_face_indexfrac_l
_exptl_oxdiff_crystal_face_x
_exptl_oxdiff_crystal_face_y
_exptl_oxdiff_crystal_face_z
0.9998 0.0011 0.0007 -0.0242 0.0887 0.1422
-0.9998 -0.0011 -0.0007 0.0242 -0.0887 -0.1422
-0.0011 -1.0007 0.9996 -0.0573 0.1449 -0.1001
0.0011 1.0007 -0.9996 0.0573 -0.1449 0.1001
-1.0010 -1.0018 0.9989 -0.0331 0.0562 -0.2423
-0.0066 -13.9951 0.0030 -0.9780 -0.0138 -0.1607
0.0066 13.9951 -0.0030 0.9780 0.0138 0.1607
3.9953 -2.9990 4.0009 -0.2563 0.9356 0.1801
-3.9953 2.9990 -4.0009 0.2563 -0.9356 -0.1801
4.0002 -3.9899 -3.9937 -0.4264 -0.2327 0.8773
-4.0002 3.9899 3.9937 0.4264 0.2327 -0.8773
3.9986 3.9985 3.9994 0.2326 0.9425 0.2604
-2.9985 -4.9959 -4.9978 -0.3392 -1.0007 -0.0411
0.0017 -4.9916 -5.9951 -0.4244 -0.8804 0.4741
